data_7017553
loop_
_publ_author_name
'O'Reilly, Matthew E'
'Del Castillo, Trevor J.'
'Abboud, Khalil A.'
'Veige, Adam S.'

_publ_section_title
;
 The influence of reversible trianionic pincer OCO(3-)\m-oxo Cr(iv) dimer
 formation ([Cr(iv)](2)(\m-O)) and donor ligands in oxygen-atom-transfer
 (OAT).
;
_journal_issue 8
_journal_name_full 'Dalton transactions (Cambridge, England : 2003)'
_journal_page_first 2237
_journal_page_last 2246
_journal_paper_doi 10.1039/c1dt11104c
_journal_volume 41
_journal_year 2012
_chemical_formula_sum 'C59 H60 Cr O3 P'
_chemical_formula_weight 900.04
_chemical_name_systematic
;
?
;
_space_group_IT_number 14
_symmetry_cell_setting monoclinic
_symmetry_space_group_name_Hall '-P 2ybc'
_symmetry_space_group_name_H-M 'P 1 21/c 1'
_atom_sites_solution_hydrogens geom
_atom_sites_solution_primary direct
_atom_sites_solution_secondary difmap
_audit_creation_method SHELXL-97
_audit_update_record
;
2010-05-24 # Formatted by publCIF
;
_cell_angle_alpha 90.00
_cell_angle_beta 101.572(2)
_cell_angle_gamma 90.00
_cell_formula_units_Z 4
_cell_length_a 11.0808(10)
_cell_length_b 16.9424(15)
_cell_length_c 25.884(2)
_cell_measurement_reflns_used 315
_cell_measurement_temperature 100(2)
_cell_measurement_theta_max 28.0
_cell_measurement_theta_min 2.0
_cell_volume 4760.6(7)
_computing_cell_refinement 'Bruker APEX2'
_computing_data_collection 'Bruker APEX2 (Bruker, 2008)'
_computing_data_reduction 'Bruker SAINT (Bruker, 2008)'
_computing_molecular_graphics 'Bruker SHELXTL'
_computing_publication_material 'Bruker SHELXTL'
_computing_structure_refinement 'Bruker SHELXTL'
_computing_structure_solution 'Bruker SHELXTL (Bruker, 2008)'
_diffrn_ambient_temperature 100(2)
_diffrn_measured_fraction_theta_full 1.000
_diffrn_measured_fraction_theta_max 1.000
_diffrn_measurement_device_type 'Bruker APEX-II CCD'
_diffrn_measurement_method '\w scans'
_diffrn_radiation_monochromator graphite
_diffrn_radiation_source 'fine-focus sealed tube'
_diffrn_radiation_type MoK\a
_diffrn_radiation_wavelength 0.71073
_diffrn_reflns_av_R_equivalents 0.0625
_diffrn_reflns_av_sigmaI/netI 0.0708
_diffrn_reflns_limit_h_max 14
_diffrn_reflns_limit_h_min -14
_diffrn_reflns_limit_k_max 22
_diffrn_reflns_limit_k_min -22
_diffrn_reflns_limit_l_max 33
_diffrn_reflns_limit_l_min -33
_diffrn_reflns_number 58088
_diffrn_reflns_theta_full 27.50
_diffrn_reflns_theta_max 27.50
_diffrn_reflns_theta_min 1.45
_exptl_absorpt_coefficient_mu 0.320
_exptl_absorpt_correction_T_max 0.9805
_exptl_absorpt_correction_T_min 0.9227
_exptl_absorpt_correction_type numerical
_exptl_absorpt_process_details 'based on measured indexed crystal faces, Bruker SHELXTL v6.12 (Bruker 2007)'
_exptl_crystal_density_diffrn 1.256
_exptl_crystal_density_method 'not measured'
_exptl_crystal_F_000 1908
_exptl_crystal_size_max 0.26
_exptl_crystal_size_mid 0.12
_exptl_crystal_size_min 0.06
_refine_diff_density_max 0.482
_refine_diff_density_min -0.510
_refine_diff_density_rms 0.052
_refine_ls_extinction_method none
_refine_ls_goodness_of_fit_ref 0.911
_refine_ls_hydrogen_treatment constr
_refine_ls_matrix_type full
_refine_ls_number_parameters 593
_refine_ls_number_reflns 10940
_refine_ls_number_restraints 0
_refine_ls_restrained_S_all 0.911
_refine_ls_R_factor_all 0.0674
_refine_ls_R_factor_gt 0.0360
_refine_ls_shift/su_max 0.001
_refine_ls_shift/su_mean 0.000
_refine_ls_structure_factor_coef Fsqd
_refine_ls_weighting_details 'calc w=1/[\s^2^(Fo^2^)+(0.0385P)^2^] where P=(Fo^2^+2Fc^2^)/3'
_refine_ls_weighting_scheme calc
_refine_ls_wR_factor_gt 0.0760
_refine_ls_wR_factor_ref 0.0828
_reflns_number_gt 7354
_reflns_number_total 10940
_reflns_threshold_expression I>2\s(I)
_cod_data_source_file c1dt11104c.txt
_cod_data_source_block orei20
_cod_depositor_comments
;
The following automatic conversions were performed:

'_symmetry_cell_setting' value 'Monoclinic' changed to 'monoclinic'
according to /home/saulius/struct/CIF-dictionaries/cif_core.dic
dictionary named 'cif_core.dic' version 2.4.1 from 2010-06-29.

Automatic conversion script
Id: cif_fix_values 1715 2011-07-08 13:25:40Z adriana 
;
_cod_original_sg_symbol_H-M P21/c
_cod_database_code 7017553

loop_
_symmetry_equiv_pos_as_xyz
'x, y, z'
'-x, y+1/2, -z+1/2'
'-x, -y, -z'
'x, -y-1/2, z-1/2'

loop_
_atom_site_label
_atom_site_type_symbol
_atom_site_fract_x
_atom_site_fract_y
_atom_site_fract_z
_atom_site_U_iso_or_equiv
_atom_site_adp_type
_atom_site_occupancy
_atom_site_symmetry_multiplicity
_atom_site_calc_flag
_atom_site_refinement_flags
Cr1 Cr -0.02176(2) 0.678067(16) 0.199136(10) 0.01154(7) Uani 1 1 d .
P1 P 0.25815(4) 0.66896(3) 0.281788(17) 0.01238(10) Uani 1 1 d .
O1 O 0.08348(10) 0.69983(7) 0.15321(4) 0.0133(3) Uani 1 1 d .
O2 O -0.04929(10) 0.62415(7) 0.25818(4) 0.0127(3) Uani 1 1 d .
O4 O -0.12546(10) 0.74245(7) 0.18691(4) 0.0156(3) Uani 1 1 d .
C1 C 0.05076(15) 0.70106(10) 0.09995(7) 0.0141(4) Uani 1 1 d .
C2 C 0.08671(15) 0.76578(10) 0.07169(7) 0.0155(4) Uani 1 1 d .
C3 C 0.05464(16) 0.76205(11) 0.01691(7) 0.0193(4) Uani 1 1 d .
H3A H 0.0787 0.8040 -0.0032 0.023 Uiso 1 1 calc R
C4 C -0.01122(17) 0.69932(11) -0.00943(7) 0.0220(4) Uani 1 1 d .
H4A H -0.0316 0.6989 -0.0469 0.026 Uiso 1 1 calc R
C5 C -0.04696(16) 0.63763(11) 0.01886(7) 0.0201(4) Uani 1 1 d .
H5A H -0.0936 0.5953 0.0008 0.024 Uiso 1 1 calc R
C6 C -0.01522(15) 0.63679(10) 0.07394(7) 0.0153(4) Uani 1 1 d .
C7 C -0.05420(15) 0.57055(10) 0.10414(7) 0.0158(4) Uani 1 1 d .
C8 C -0.06873(16) 0.49586(11) 0.08008(7) 0.0202(4) Uani 1 1 d .
H8A H -0.0463 0.4884 0.0469 0.024 Uiso 1 1 calc R
C9 C -0.11504(17) 0.43320(11) 0.10396(7) 0.0228(4) Uani 1 1 d .
H9A H -0.1194 0.3823 0.0883 0.027 Uiso 1 1 calc R
C10 C -0.15514(16) 0.44451(11) 0.15057(7) 0.0207(4) Uani 1 1 d .
H10A H -0.1911 0.4018 0.1659 0.025 Uiso 1 1 calc R
C11 C -0.14340(15) 0.51848(10) 0.17559(7) 0.0160(4) Uani 1 1 d .
C12 C -0.08331(15) 0.58079(10) 0.15449(6) 0.0136(4) Uani 1 1 d .
C13 C -0.19997(15) 0.52836(10) 0.22239(7) 0.0148(4) Uani 1 1 d .
C14 C -0.30588(16) 0.48552(10) 0.22657(7) 0.0182(4) Uani 1 1 d .
H14A H -0.3413 0.4502 0.1992 0.022 Uiso 1 1 calc R
C15 C -0.35891(16) 0.49412(10) 0.26986(7) 0.0190(4) Uani 1 1 d .
H15A H -0.4307 0.4649 0.2724 0.023 Uiso 1 1 calc R
C16 C -0.30729(16) 0.54563(10) 0.30981(7) 0.0165(4) Uani 1 1 d .
H16A H -0.3443 0.5503 0.3397 0.020 Uiso 1 1 calc R
C17 C -0.20338(15) 0.5908(1) 0.30786(7) 0.0146(4) Uani 1 1 d .
C18 C -0.15061(15) 0.58167(10) 0.26223(6) 0.0130(4) Uani 1 1 d .
C19 C 0.15514(16) 0.83734(10) 0.09971(7) 0.0171(4) Uani 1 1 d .
C20 C 0.07685(16) 0.87769(11) 0.13510(7) 0.0194(4) Uani 1 1 d .
H20A H 0.0547 0.8389 0.1597 0.029 Uiso 1 1 calc R
H20B H 0.0017 0.8992 0.1131 0.029 Uiso 1 1 calc R
H20C H 0.1243 0.9206 0.1550 0.029 Uiso 1 1 calc R
C21 C 0.27985(16) 0.81084(11) 0.13247(7) 0.0216(4) Uani 1 1 d .
H21A H 0.3297 0.7875 0.1091 0.032 Uiso 1 1 calc R
H21B H 0.2663 0.7715 0.1585 0.032 Uiso 1 1 calc R
H21C H 0.3231 0.8565 0.1507 0.032 Uiso 1 1 calc R
C22 C 0.18226(18) 0.90019(11) 0.06050(7) 0.0266(5) Uani 1 1 d .
H22A H 0.2340 0.8771 0.0378 0.040 Uiso 1 1 calc R
H22B H 0.2254 0.9449 0.0800 0.040 Uiso 1 1 calc R
H22C H 0.1046 0.9185 0.0387 0.040 Uiso 1 1 calc R
C23 C -0.14692(16) 0.64615(10) 0.35292(7) 0.0158(4) Uani 1 1 d .
C24 C -0.22187(18) 0.64866(12) 0.39681(7) 0.0239(4) Uani 1 1 d .
H24A H -0.2269 0.5955 0.4111 0.036 Uiso 1 1 calc R
H24B H -0.3051 0.6681 0.3823 0.036 Uiso 1 1 calc R
H24C H -0.1814 0.6840 0.4250 0.036 Uiso 1 1 calc R
C25 C -0.01661(16) 0.61678(11) 0.37748(7) 0.0203(4) Uani 1 1 d .
H25A H -0.0217 0.5638 0.3921 0.030 Uiso 1 1 calc R
H25B H 0.0214 0.6529 0.4057 0.030 Uiso 1 1 calc R
H25C H 0.0335 0.6149 0.3503 0.030 Uiso 1 1 calc R
C26 C -0.14297(16) 0.73131(10) 0.33244(7) 0.0185(4) Uani 1 1 d .
H26A H -0.2272 0.7506 0.3202 0.028 Uiso 1 1 calc R
H26B H -0.0990 0.7322 0.3032 0.028 Uiso 1 1 calc R
H26C H -0.1002 0.7653 0.3610 0.028 Uiso 1 1 calc R
C27 C 0.12806(15) 0.72714(11) 0.25569(7) 0.0131(4) Uani 1 1 d .
H27B H 0.0885(17) 0.7422(11) 0.2829(7) 0.022(5) Uiso 1 1 d .
H27A H 0.1549(16) 0.7720(11) 0.2404(7) 0.022(5) Uiso 1 1 d .
C28 C 0.22757(15) 0.56504(10) 0.27224(7) 0.0137(4) Uani 1 1 d .
C29 C 0.19606(15) 0.53553(11) 0.22083(7) 0.0162(4) Uani 1 1 d .
H29A H 0.1971 0.5694 0.1917 0.019 Uiso 1 1 calc R
C30 C 0.16351(16) 0.45723(11) 0.21240(7) 0.0192(4) Uani 1 1 d .
H30A H 0.1422 0.4373 0.1775 0.023 Uiso 1 1 calc R
C31 C 0.16182(16) 0.40750(11) 0.25503(7) 0.0208(4) Uani 1 1 d .
H31A H 0.1388 0.3537 0.2491 0.025 Uiso 1 1 calc R
C32 C 0.19354(16) 0.43618(11) 0.30607(7) 0.0193(4) Uani 1 1 d .
H32A H 0.1929 0.4020 0.3351 0.023 Uiso 1 1 calc R
C33 C 0.22625(15) 0.5147(1) 0.31487(7) 0.0171(4) Uani 1 1 d .
H33A H 0.2478 0.5343 0.3499 0.021 Uiso 1 1 calc R
C34 C 0.31162(15) 0.68516(10) 0.35194(6) 0.0131(4) Uani 1 1 d .
C35 C 0.24543(16) 0.73106(10) 0.38103(7) 0.0158(4) Uani 1 1 d .
H35A H 0.1701 0.7548 0.3642 0.019 Uiso 1 1 calc R
C36 C 0.28948(16) 0.74222(11) 0.43480(7) 0.0183(4) Uani 1 1 d .
H36A H 0.2441 0.7736 0.4547 0.022 Uiso 1 1 calc R
C37 C 0.39882(16) 0.70784(11) 0.45930(7) 0.0188(4) Uani 1 1 d .
H37A H 0.4283 0.7154 0.4960 0.023 Uiso 1 1 calc R
C38 C 0.46596(16) 0.66223(11) 0.43053(7) 0.0194(4) Uani 1 1 d .
H38A H 0.5414 0.6387 0.4475 0.023 Uiso 1 1 calc R
C39 C 0.42260(16) 0.65115(10) 0.37713(7) 0.0175(4) Uani 1 1 d .
H39A H 0.4687 0.6201 0.3574 0.021 Uiso 1 1 calc R
C40 C 0.38801(15) 0.69619(10) 0.25313(7) 0.0149(4) Uani 1 1 d .
C41 C 0.43710(16) 0.77163(11) 0.26495(7) 0.0190(4) Uani 1 1 d .
H41A H 0.4013 0.8060 0.2867 0.023 Uiso 1 1 calc R
C42 C 0.53760(16) 0.79637(12) 0.24500(7) 0.0235(4) Uani 1 1 d .
H42A H 0.5712 0.8475 0.2533 0.028 Uiso 1 1 calc R
C43 C 0.58942(16) 0.74632(12) 0.21274(7) 0.0233(4) Uani 1 1 d .
H43A H 0.6576 0.7636 0.1985 0.028 Uiso 1 1 calc R
C44 C 0.54205(17) 0.67213(12) 0.20147(7) 0.0229(4) Uani 1 1 d .
H44A H 0.5782 0.6381 0.1796 0.028 Uiso 1 1 calc R
C45 C 0.44184(16) 0.64601(11) 0.22156(7) 0.0185(4) Uani 1 1 d .
H45A H 0.4102 0.5943 0.2138 0.022 Uiso 1 1 calc R
C46 C 0.3300(2) 0.61256(14) 0.0563(1) 0.0517(7) Uani 1 1 d .
H46A H 0.2420 0.6135 0.0404 0.078 Uiso 1 1 calc R
H46B H 0.3773 0.6327 0.0309 0.078 Uiso 1 1 calc R
H46C H 0.3453 0.6458 0.0879 0.078 Uiso 1 1 calc R
C47 C 0.36889(19) 0.52945(12) 0.07111(8) 0.0285(5) Uani 1 1 d .
C48 C 0.2891(2) 0.47767(13) 0.08775(8) 0.0344(5) Uani 1 1 d .
H48A H 0.2087 0.4948 0.0900 0.041 Uiso 1 1 calc R
C49 C 0.3246(3) 0.40071(15) 0.10124(10) 0.0498(7) Uani 1 1 d .
H49A H 0.2684 0.3658 0.1128 0.060 Uiso 1 1 calc R
C50 C 0.4400(3) 0.37441(14) 0.09804(9) 0.0471(7) Uani 1 1 d .
H50A H 0.4639 0.3215 0.1071 0.057 Uiso 1 1 calc R
C51 C 0.5205(2) 0.42574(15) 0.08157(9) 0.0440(6) Uani 1 1 d .
H51A H 0.6008 0.4083 0.0793 0.053 Uiso 1 1 calc R
C52 C 0.4857(2) 0.50216(14) 0.06833(9) 0.0404(6) Uani 1 1 d .
H52A H 0.5425 0.5370 0.0571 0.048 Uiso 1 1 calc R
C53 C 0.66168(19) 0.72172(12) 0.07202(8) 0.0335(5) Uani 1 1 d .
H53A H 0.7380 0.7037 0.0950 0.050 Uiso 1 1 calc R
H53B H 0.6509 0.6945 0.0380 0.050 Uiso 1 1 calc R
H53C H 0.5916 0.7099 0.0886 0.050 Uiso 1 1 calc R
C54 C 0.66863(16) 0.80959(12) 0.06348(7) 0.0218(4) Uani 1 1 d .
C55 C 0.58130(17) 0.86084(12) 0.07668(7) 0.0254(5) Uani 1 1 d .
H55A H 0.5185 0.8406 0.0932 0.031 Uiso 1 1 calc R
C56 C 0.58461(18) 0.94090(13) 0.06612(8) 0.0304(5) Uani 1 1 d .
H56A H 0.5232 0.9748 0.0746 0.037 Uiso 1 1 calc R
C57 C 0.67667(19) 0.97157(13) 0.04330(7) 0.0310(5) Uani 1 1 d .
H57A H 0.6790 1.0264 0.0360 0.037 Uiso 1 1 calc R
C58 C 0.76512(19) 0.92169(13) 0.03130(7) 0.0309(5) Uani 1 1 d .
H58A H 0.8298 0.9425 0.0162 0.037 Uiso 1 1 calc R
C59 C 0.76096(17) 0.84156(12) 0.04092(7) 0.0265(5) Uani 1 1 d .
H59A H 0.8222 0.8080 0.0319 0.032 Uiso 1 1 calc R

loop_
_atom_site_aniso_label
_atom_site_aniso_U_11
_atom_site_aniso_U_22
_atom_site_aniso_U_33
_atom_site_aniso_U_23
_atom_site_aniso_U_13
_atom_site_aniso_U_12
Cr1 0.01208(13) 0.01201(15) 0.01063(14) -0.00049(12) 0.00251(10) -0.00006(11)
P1 0.0129(2) 0.0129(2) 0.0113(2) 0.00005(18) 0.00218(17) 0.00026(18)
O1 0.0147(6) 0.0158(7) 0.0097(6) 0.0005(5) 0.0032(5) -0.0011(5)
O2 0.0138(6) 0.0141(6) 0.0107(6) 0.0003(5) 0.0038(5) -0.0035(5)
O4 0.0148(6) 0.0154(7) 0.0162(6) -0.0017(5) 0.0022(5) 0.0013(5)
C1 0.0134(8) 0.0182(10) 0.0115(9) 0.0002(7) 0.0041(7) 0.0041(7)
C2 0.0151(9) 0.0179(10) 0.0145(9) 0.0011(7) 0.0055(7) 0.0038(7)
C3 0.0212(9) 0.0219(11) 0.0165(10) 0.0035(8) 0.0082(8) 0.0061(8)
C4 0.026(1) 0.0306(12) 0.0098(9) -0.0003(8) 0.0048(8) 0.0079(8)
C5 0.0217(10) 0.0230(11) 0.0157(10) -0.0057(8) 0.0039(8) 0.0021(8)
C6 0.0150(9) 0.0177(10) 0.0140(9) -0.0019(7) 0.0048(7) 0.0021(7)
C7 0.0133(8) 0.0176(10) 0.0164(9) -0.0037(7) 0.0025(7) 0.0005(7)
C8 0.0212(9) 0.0223(11) 0.0182(10) -0.0071(8) 0.0064(8) -0.0014(8)
C9 0.025(1) 0.0156(10) 0.0293(11) -0.0091(8) 0.0095(9) -0.0040(8)
C10 0.0227(10) 0.0164(10) 0.0247(11) -0.0035(8) 0.0090(8) -0.0056(8)
C11 0.0138(8) 0.0164(10) 0.0172(9) -0.0022(7) 0.0017(7) 0.0005(7)
C12 0.0124(8) 0.0139(9) 0.0139(9) -0.0026(7) 0.0012(7) 0.0007(7)
C13 0.0169(9) 0.0126(9) 0.0158(9) 0.0023(7) 0.0050(7) 0.0006(7)
C14 0.0213(9) 0.0126(10) 0.0203(10) -0.0017(8) 0.0028(8) -0.0035(7)
C15 0.0177(9) 0.018(1) 0.0222(10) 0.0025(8) 0.0061(8) -0.0045(7)
C16 0.0173(9) 0.0165(10) 0.0171(9) 0.0028(8) 0.0068(7) 0.0019(7)
C17 0.0155(9) 0.0144(10) 0.0138(9) 0.0020(7) 0.0025(7) 0.0025(7)
C18 0.0141(8) 0.0107(9) 0.0142(9) 0.0038(7) 0.0032(7) 0.0014(7)
C19 0.0197(9) 0.0158(10) 0.0169(9) 0.0036(7) 0.0059(7) -0.0007(7)
C20 0.0226(10) 0.0162(10) 0.020(1) -0.0002(8) 0.0055(8) -0.0003(8)
C21 0.0188(9) 0.0222(11) 0.0239(10) 0.0021(8) 0.0048(8) -0.0024(8)
C22 0.0340(11) 0.0224(11) 0.0251(11) 0.0051(9) 0.0104(9) -0.0040(9)
C23 0.0180(9) 0.019(1) 0.0112(9) 0.0001(7) 0.0048(7) -0.0006(7)
C24 0.0281(11) 0.0294(12) 0.0164(10) -0.0035(8) 0.0096(8) -0.0062(8)
C25 0.0213(10) 0.0231(11) 0.0154(10) 0.0006(8) 0.0010(8) -0.0006(8)
C26 0.0230(9) 0.0173(10) 0.016(1) -0.0020(8) 0.0061(8) 0.0009(8)
C27 0.0142(9) 0.0125(10) 0.0130(9) -0.0011(7) 0.0035(7) 0.0000(7)
C28 0.0122(8) 0.0127(9) 0.0161(9) 0.0014(7) 0.0027(7) 0.0009(7)
C29 0.0183(9) 0.0169(10) 0.0132(9) 0.0022(7) 0.0024(7) 0.0035(7)
C30 0.0233(10) 0.017(1) 0.0165(10) -0.0038(8) 0.0022(8) 0.0020(8)
C31 0.0238(10) 0.0128(10) 0.0256(11) -0.0019(8) 0.0047(8) -0.0011(8)
C32 0.0225(10) 0.0158(10) 0.0201(10) 0.0042(8) 0.0058(8) 0.0002(8)
C33 0.0166(9) 0.0198(10) 0.0149(9) -0.0003(8) 0.0032(7) 0.0015(7)
C34 0.0139(8) 0.0121(9) 0.0136(9) 0.0010(7) 0.0032(7) -0.0015(7)
C35 0.0150(9) 0.0163(10) 0.0157(9) 0.0027(7) 0.0021(7) 0.0010(7)
C36 0.0224(9) 0.0183(10) 0.0146(9) -0.0017(8) 0.0050(7) 0.0007(8)
C37 0.0218(10) 0.0211(10) 0.0121(9) 0.0003(7) -0.0003(7) -0.0024(8)
C38 0.0154(9) 0.0219(11) 0.0194(10) 0.0036(8) -0.0004(7) 0.0012(8)
C39 0.0170(9) 0.0176(10) 0.0181(10) -0.0005(7) 0.0040(7) 0.0014(7)
C40 0.0128(8) 0.0174(10) 0.0143(9) 0.0034(7) 0.0021(7) 0.0018(7)
C41 0.0165(9) 0.0197(10) 0.0214(10) 0.0002(8) 0.0052(7) 0.0012(8)
C42 0.0170(9) 0.0222(11) 0.0300(11) 0.0057(9) 0.0020(8) -0.0012(8)
C43 0.0141(9) 0.0312(12) 0.0259(11) 0.0114(9) 0.0071(8) 0.0028(8)
C44 0.0222(10) 0.0273(11) 0.0215(10) 0.0060(9) 0.0096(8) 0.0075(9)
C45 0.0190(9) 0.018(1) 0.0192(10) 0.0021(8) 0.0056(8) 0.0032(7)
C46 0.0583(17) 0.0355(15) 0.0622(17) 0.0098(13) 0.0141(14) 0.0110(12)
C47 0.0302(11) 0.0254(12) 0.0292(12) -0.0004(9) 0.0045(9) 0.0019(9)
C48 0.0318(12) 0.0383(14) 0.0366(13) -0.0021(10) 0.0152(10) 0.0006(10)
C49 0.0684(18) 0.0369(15) 0.0522(16) 0.0033(12) 0.0313(14) -0.0101(13)
C50 0.0748(19) 0.0294(14) 0.0358(14) 0.0037(11) 0.0077(13) 0.0157(13)
C51 0.0353(13) 0.0465(16) 0.0479(15) -0.0051(12) 0.0031(11) 0.0130(12)
C52 0.0299(12) 0.0383(14) 0.0548(16) -0.0011(12) 0.0129(11) 0.0002(10)
C53 0.0346(12) 0.0353(13) 0.0277(12) 0.0016(10) -0.0008(9) 0.0003(10)
C54 0.0186(9) 0.0315(12) 0.0129(9) -0.0020(8) -0.0028(7) -0.0007(8)
C55 0.0178(10) 0.0397(13) 0.019(1) -0.0080(9) 0.0041(8) -0.0058(9)
C56 0.0264(11) 0.0367(14) 0.0267(12) -0.0117(10) 0.0017(9) 0.0044(9)
C57 0.0392(13) 0.0296(12) 0.0210(11) -0.0018(9) -0.0017(9) -0.0038(10)
C58 0.0285(11) 0.0467(15) 0.0182(11) -0.0006(10) 0.0063(9) -0.0095(10)
C59 0.0201(10) 0.0411(14) 0.0179(10) -0.0051(9) 0.0027(8) 0.0030(9)

loop_
_atom_type_symbol
_atom_type_description
_atom_type_scat_dispersion_real
_atom_type_scat_dispersion_imag
_atom_type_scat_source
C C 0.0033 0.0016 'International Tables Vol C Tables 4.2.6.8 and 6.1.1.4'
H H 0.0000 0.0000 'International Tables Vol C Tables 4.2.6.8 and 6.1.1.4'
O O 0.0106 0.0060 'International Tables Vol C Tables 4.2.6.8 and 6.1.1.4'
Cr Cr 0.3209 0.6236 'International Tables Vol C Tables 4.2.6.8 and 6.1.1.4'
P P 0.1023 0.0942 'International Tables Vol C Tables 4.2.6.8 and 6.1.1.4'

loop_
_geom_angle_atom_site_label_1
_geom_angle_atom_site_label_2
_geom_angle_atom_site_label_3
_geom_angle
O4 Cr1 O2 105.86(6)
O4 Cr1 O1 105.10(6)
O2 Cr1 O1 148.23(5)
O4 Cr1 C12 107.32(6)
O2 Cr1 C12 88.71(6)
O1 Cr1 C12 88.82(6)
O4 Cr1 C27 107.62(6)
O2 Cr1 C27 82.05(6)
O1 Cr1 C27 82.01(6)
C12 Cr1 C27 145.05(7)
C27 P1 C28 112.13(8)
C27 P1 C40 110.91(8)
C28 P1 C40 109.69(8)
C27 P1 C34 112.10(8)
C28 P1 C34 107.45(8)
C40 P1 C34 104.20(8)
C1 O1 Cr1 125.4(1)
C18 O2 Cr1 126.87(10)
O1 C1 C6 118.91(15)
O1 C1 C2 119.43(15)
C6 C1 C2 121.63(15)
C3 C2 C1 116.69(16)
C3 C2 C19 121.25(16)
C1 C2 C19 122.05(15)
C4 C3 C2 122.45(17)
C4 C3 H3A 118.8
C2 C3 H3A 118.8
C5 C4 C3 119.86(17)
C5 C4 H4A 120.1
C3 C4 H4A 120.1
C4 C5 C6 120.59(17)
C4 C5 H5A 119.7
C6 C5 H5A 119.7
C5 C6 C1 118.74(16)
C5 C6 C7 120.37(16)
C1 C6 C7 120.85(15)
C8 C7 C12 119.45(16)
C8 C7 C6 117.92(15)
C12 C7 C6 122.54(16)
C9 C8 C7 120.98(17)
C9 C8 H8A 119.5
C7 C8 H8A 119.5
C8 C9 C10 119.95(17)
C8 C9 H9A 120.0
C10 C9 H9A 120.0
C9 C10 C11 120.70(17)
C9 C10 H10A 119.7
C11 C10 H10A 119.7
C10 C11 C12 119.67(16)
C10 C11 C13 117.56(16)
C12 C11 C13 122.72(15)
C7 C12 C11 118.42(15)
C7 C12 Cr1 120.44(12)
C11 C12 Cr1 120.76(12)
C18 C13 C14 119.17(15)
C18 C13 C11 120.64(15)
C14 C13 C11 120.18(16)
C15 C14 C13 120.64(16)
C15 C14 H14A 119.7
C13 C14 H14A 119.7
C14 C15 C16 119.69(16)
C14 C15 H15A 120.2
C16 C15 H15A 120.2
C15 C16 C17 122.69(16)
C15 C16 H16A 118.7
C17 C16 H16A 118.7
C16 C17 C18 116.70(16)
C16 C17 C23 121.64(15)
C18 C17 C23 121.64(15)
O2 C18 C13 119.61(15)
O2 C18 C17 119.31(15)
C13 C18 C17 121.07(15)
C2 C19 C21 109.56(14)
C2 C19 C22 112.21(15)
C21 C19 C22 107.03(14)
C2 C19 C20 110.35(14)
C21 C19 C20 110.64(14)
C22 C19 C20 106.98(15)
C19 C20 H20A 109.5
C19 C20 H20B 109.5
H20A C20 H20B 109.5
C19 C20 H20C 109.5
H20A C20 H20C 109.5
H20B C20 H20C 109.5
C19 C21 H21A 109.5
C19 C21 H21B 109.5
H21A C21 H21B 109.5
C19 C21 H21C 109.5
H21A C21 H21C 109.5
H21B C21 H21C 109.5
C19 C22 H22A 109.5
C19 C22 H22B 109.5
H22A C22 H22B 109.5
C19 C22 H22C 109.5
H22A C22 H22C 109.5
H22B C22 H22C 109.5
C17 C23 C24 112.44(14)
C17 C23 C25 108.86(14)
C24 C23 C25 107.75(14)
C17 C23 C26 110.33(14)
C24 C23 C26 106.58(14)
C25 C23 C26 110.84(14)
C23 C24 H24A 109.5
C23 C24 H24B 109.5
H24A C24 H24B 109.5
C23 C24 H24C 109.5
H24A C24 H24C 109.5
H24B C24 H24C 109.5
C23 C25 H25A 109.5
C23 C25 H25B 109.5
H25A C25 H25B 109.5
C23 C25 H25C 109.5
H25A C25 H25C 109.5
H25B C25 H25C 109.5
C23 C26 H26A 109.5
C23 C26 H26B 109.5
H26A C26 H26B 109.5
C23 C26 H26C 109.5
H26A C26 H26C 109.5
H26B C26 H26C 109.5
P1 C27 Cr1 120.32(9)
P1 C27 H27B 109.5(11)
Cr1 C27 H27B 101.8(11)
P1 C27 H27A 108.2(11)
Cr1 C27 H27A 107.2(11)
H27B C27 H27A 109.5(16)
C33 C28 C29 119.55(16)
C33 C28 P1 121.33(13)
C29 C28 P1 118.97(13)
C30 C29 C28 120.07(16)
C30 C29 H29A 120.0
C28 C29 H29A 120.0
C29 C30 C31 120.09(17)
C29 C30 H30A 120.0
C31 C30 H30A 120.0
C32 C31 C30 120.17(17)
C32 C31 H31A 119.9
C30 C31 H31A 119.9
C31 C32 C33 120.11(17)
C31 C32 H32A 119.9
C33 C32 H32A 119.9
C32 C33 C28 120.00(16)
C32 C33 H33A 120.0
C28 C33 H33A 120.0
C35 C34 C39 119.30(15)
C35 C34 P1 121.67(13)
C39 C34 P1 119.03(13)
C34 C35 C36 120.02(16)
C34 C35 H35A 120.0
C36 C35 H35A 120.0
C37 C36 C35 120.12(17)
C37 C36 H36A 119.9
C35 C36 H36A 119.9
C36 C37 C38 120.30(16)
C36 C37 H37A 119.8
C38 C37 H37A 119.8
C39 C38 C37 119.72(16)
C39 C38 H38A 120.1
C37 C38 H38A 120.1
C38 C39 C34 120.53(16)
C38 C39 H39A 119.7
C34 C39 H39A 119.7
C45 C40 C41 119.49(16)
C45 C40 P1 123.71(14)
C41 C40 P1 116.78(13)
C42 C41 C40 120.15(17)
C42 C41 H41A 119.9
C40 C41 H41A 119.9
C41 C42 C43 119.94(18)
C41 C42 H42A 120.0
C43 C42 H42A 120.0
C44 C43 C42 119.98(17)
C44 C43 H43A 120.0
C42 C43 H43A 120.0
C43 C44 C45 120.86(17)
C43 C44 H44A 119.6
C45 C44 H44A 119.6
C44 C45 C40 119.56(17)
C44 C45 H45A 120.2
C40 C45 H45A 120.2
C47 C46 H46A 109.5
C47 C46 H46B 109.5
H46A C46 H46B 109.5
C47 C46 H46C 109.5
H46A C46 H46C 109.5
H46B C46 H46C 109.5
C48 C47 C52 117.9(2)
C48 C47 C46 120.6(2)
C52 C47 C46 121.5(2)
C47 C48 C49 120.7(2)
C47 C48 H48A 119.6
C49 C48 H48A 119.6
C50 C49 C48 120.7(2)
C50 C49 H49A 119.6
C48 C49 H49A 119.6
C49 C50 C51 119.0(2)
C49 C50 H50A 120.5
C51 C50 H50A 120.5
C50 C51 C52 120.4(2)
C50 C51 H51A 119.8
C52 C51 H51A 119.8
C51 C52 C47 121.2(2)
C51 C52 H52A 119.4
C47 C52 H52A 119.4
C54 C53 H53A 109.5
C54 C53 H53B 109.5
H53A C53 H53B 109.5
C54 C53 H53C 109.5
H53A C53 H53C 109.5
H53B C53 H53C 109.5
C59 C54 C55 117.87(19)
C59 C54 C53 120.73(18)
C55 C54 C53 121.38(18)
C56 C55 C54 120.98(18)
C56 C55 H55A 119.5
C54 C55 H55A 119.5
C57 C56 C55 120.30(19)
C57 C56 H56A 119.9
C55 C56 H56A 119.9
C58 C57 C56 119.1(2)
C58 C57 H57A 120.4
C56 C57 H57A 120.4
C57 C58 C59 120.75(19)
C57 C58 H58A 119.6
C59 C58 H58A 119.6
C58 C59 C54 120.92(19)
C58 C59 H59A 119.5
C54 C59 H59A 119.5

loop_
_geom_bond_atom_site_label_1
_geom_bond_atom_site_label_2
_geom_bond_distance
Cr1 O4 1.5699(11)
Cr1 O2 1.8576(11)
Cr1 O1 1.8615(11)
Cr1 C12 2.0495(17)
Cr1 C27 2.1483(17)
P1 C27 1.7650(17)
P1 C28 1.8007(18)
P1 C40 1.8060(17)
P1 C34 1.8144(17)
O1 C1 1.3535(19)
O2 C18 1.3551(19)
C1 C6 1.406(2)
C1 C2 1.419(2)
C2 C3 1.392(2)
C2 C19 1.533(2)
C3 C4 1.388(3)
C3 H3A 0.9500
C4 C5 1.379(3)
C4 H4A 0.9500
C5 C6 1.398(2)
C5 H5A 0.9500
C6 C7 1.481(2)
C7 C8 1.405(2)
C7 C12 1.415(2)
C8 C9 1.378(2)
C8 H8A 0.9500
C9 C10 1.380(2)
C9 H9A 0.9500
C10 C11 1.405(2)
C10 H10A 0.9500
C11 C12 1.415(2)
C11 C13 1.481(2)
C13 C18 1.397(2)
C13 C14 1.402(2)
C14 C15 1.374(2)
C14 H14A 0.9500
C15 C16 1.386(2)
C15 H15A 0.9500
C16 C17 1.392(2)
C16 H16A 0.9500
C17 C18 1.428(2)
C17 C23 1.529(2)
C19 C21 1.536(2)
C19 C22 1.541(2)
C19 C20 1.542(2)
C20 H20A 0.9800
C20 H20B 0.9800
C20 H20C 0.9800
C21 H21A 0.9800
C21 H21B 0.9800
C21 H21C 0.9800
C22 H22A 0.9800
C22 H22B 0.9800
C22 H22C 0.9800
C23 C24 1.536(2)
C23 C25 1.539(2)
C23 C26 1.541(2)
C24 H24A 0.9800
C24 H24B 0.9800
C24 H24C 0.9800
C25 H25A 0.9800
C25 H25B 0.9800
C25 H25C 0.9800
C26 H26A 0.9800
C26 H26B 0.9800
C26 H26C 0.9800
C27 H27B 0.938(18)
C27 H27A 0.933(19)
C28 C33 1.397(2)
C28 C29 1.399(2)
C29 C30 1.381(2)
C29 H29A 0.9500
C30 C31 1.391(2)
C30 H30A 0.9500
C31 C32 1.385(2)
C31 H31A 0.9500
C32 C33 1.385(2)
C32 H32A 0.9500
C33 H33A 0.9500
C34 C35 1.390(2)
C34 C39 1.396(2)
C35 C36 1.392(2)
C35 H35A 0.9500
C36 C37 1.379(2)
C36 H36A 0.9500
C37 C38 1.388(2)
C37 H37A 0.9500
C38 C39 1.382(2)
C38 H38A 0.9500
C39 H39A 0.9500
C40 C45 1.394(2)
C40 C41 1.399(2)
C41 C42 1.383(2)
C41 H41A 0.9500
C42 C43 1.392(3)
C42 H42A 0.9500
C43 C44 1.371(3)
C43 H43A 0.9500
C44 C45 1.390(2)
C44 H44A 0.9500
C45 H45A 0.9500
C46 C47 1.500(3)
C46 H46A 0.9800
C46 H46B 0.9800
C46 H46C 0.9800
C47 C48 1.375(3)
C47 C52 1.390(3)
C48 C49 1.386(3)
C48 H48A 0.9500
C49 C50 1.373(3)
C49 H49A 0.9500
C50 C51 1.373(3)
C50 H50A 0.9500
C51 C52 1.375(3)
C51 H51A 0.9500
C52 H52A 0.9500
C53 C54 1.509(3)
C53 H53A 0.9800
C53 H53B 0.9800
C53 H53C 0.9800
C54 C59 1.386(3)
C54 C55 1.393(3)
C55 C56 1.386(3)
C55 H55A 0.9500
C56 C57 1.379(3)
C56 H56A 0.9500
C57 C58 1.376(3)
C57 H57A 0.9500
C58 C59 1.383(3)
C58 H58A 0.9500
C59 H59A 0.9500
